data_7133384
loop_
_publ_author_name
'Li, Xuejian'
'Liu, Qinglong'
'Song, Wangze'

_publ_section_title
;
 Chemical fixation of CO<sub>2</sub>/CS<sub>2</sub> to access iodoallenyl
 oxazolidinones and allenyl thiazolidine-thiones.
;
_journal_issue 66
_journal_name_full 'Chemical communications (Cambridge, England)'
_journal_page_first 8756
_journal_page_last 8759
_journal_paper_doi 10.1039/d4cc02894e
_journal_volume 60
_journal_year 2024
_chemical_formula_moiety 'C16 H17 N O2 S2'
_chemical_formula_sum 'C16 H17 N O2 S2'
_chemical_formula_weight 319.42
_space_group_crystal_system monoclinic
_space_group_IT_number 14
_space_group_name_Hall '-P 2ybc'
_space_group_name_H-M_alt 'P 1 21/c 1'
_atom_sites_solution_hydrogens mixed
_atom_sites_solution_primary dual
_audit_creation_date 2024-04-16
_audit_creation_method
;
Olex2 1.5
(compiled 2023.03.06 svn.rbb2c1857 for OlexSys, GUI svn.r6928)
;
_audit_update_record
;
2024-04-17 deposited with the CCDC.	2024-07-23 downloaded from the CCDC.
;
_cell_angle_alpha 90
_cell_angle_beta 94.291(4)
_cell_angle_gamma 90
_cell_formula_units_Z 4
_cell_length_a 18.822(3)
_cell_length_b 9.4151(14)
_cell_length_c 9.3683(14)
_cell_measurement_reflns_used 5464
_cell_measurement_temperature 273.00
_cell_measurement_theta_max 25.494
_cell_measurement_theta_min 2.170
_cell_volume 1655.5(4)
_computing_cell_refinement 'SAINT V8.40A (Bruker, 2019)'
_computing_data_reduction 'SAINT V8.40A (Bruker, 2019)'
_computing_molecular_graphics 'Olex2 1.5 (Dolomanov et al., 2009)'
_computing_publication_material 'Olex2 1.5 (Dolomanov et al., 2009)'
_computing_structure_refinement 'SHELXL 2018/3 (Sheldrick, 2015)'
_computing_structure_solution 'SHELXT 2018/2 (Sheldrick, 2018)'
_diffrn_ambient_temperature 273.00
_diffrn_measured_fraction_theta_full 0.987
_diffrn_measured_fraction_theta_max 0.986
_diffrn_measurement_device_type 'Bruker P4'
_diffrn_measurement_method '\w scans'
_diffrn_radiation_monochromator graphite
_diffrn_radiation_type MoK\a
_diffrn_radiation_wavelength 0.71073
_diffrn_reflns_av_R_equivalents 0.0301
_diffrn_reflns_av_unetI/netI 0.0335
_diffrn_reflns_Laue_measured_fraction_full 0.987
_diffrn_reflns_Laue_measured_fraction_max 0.986
_diffrn_reflns_limit_h_max 22
_diffrn_reflns_limit_h_min -20
_diffrn_reflns_limit_k_max 11
_diffrn_reflns_limit_k_min -10
_diffrn_reflns_limit_l_max 11
_diffrn_reflns_limit_l_min -11
_diffrn_reflns_number 11489
_diffrn_reflns_point_group_measured_fraction_full 0.987
_diffrn_reflns_point_group_measured_fraction_max 0.986
_diffrn_reflns_theta_full 25.242
_diffrn_reflns_theta_max 25.650
_diffrn_reflns_theta_min 2.170
_diffrn_source_current 1.4
_diffrn_source_power 0.07
_diffrn_source_voltage 50.0
_exptl_absorpt_coefficient_mu 0.325
_exptl_absorpt_correction_T_max 0.7453
_exptl_absorpt_correction_T_min 0.6979
_exptl_absorpt_correction_type none
_exptl_absorpt_process_details
;
SADABS-2016/2 (Bruker,2016/2) was used for absorption correction.
wR2(int) was 0.1013 before and 0.0468 after correction.
The Ratio of minimum to maximum transmission is 0.9364.
The \l/2 correction factor is Not present.
;
_exptl_crystal_density_diffrn 1.282
_exptl_crystal_description block
_exptl_crystal_F_000 672
_exptl_crystal_size_max 0.2
_exptl_crystal_size_mid 0.1
_exptl_crystal_size_min 0.05
_refine_diff_density_max 0.332
_refine_diff_density_min -0.309
_refine_diff_density_rms 0.045
_refine_ls_extinction_method none
_refine_ls_goodness_of_fit_ref 1.061
_refine_ls_hydrogen_treatment mixed
_refine_ls_matrix_type full
_refine_ls_number_parameters 242
_refine_ls_number_reflns 3101
_refine_ls_number_restraints 192
_refine_ls_restrained_S_all 1.111
_refine_ls_R_factor_all 0.0629
_refine_ls_R_factor_gt 0.0485
_refine_ls_shift/su_max 0.001
_refine_ls_shift/su_mean 0.000
_refine_ls_structure_factor_coef Fsqd
_refine_ls_weighting_details 'w=1/[\s^2^(Fo^2^)+(0.0678P)^2^+0.7465P] where P=(Fo^2^+2Fc^2^)/3'
_refine_ls_weighting_scheme calc
_refine_ls_wR_factor_gt 0.1247
_refine_ls_wR_factor_ref 0.1354
_reflns_Friedel_coverage 0.000
_reflns_number_gt 2473
_reflns_number_total 3101
_reflns_threshold_expression 'I > 2\s(I)'
_cod_data_source_file d4cc02894e2.cif
_cod_data_source_block 2
_cod_depositor_comments 'Adding full bibliography for 7133384.cif.'
_cod_database_code 7133384
_shelx_shelxl_version_number 2018/3
_shelx_space_group_comment
;
The symmetry employed for this shelxl refinement is uniquely defined
by the following loop, which should always be used as a source of
symmetry information in preference to the above space-group names.
They are only intended as comments.
;
_shelx_estimated_absorpt_t_max 0.984
_shelx_estimated_absorpt_t_min 0.938
_olex2_refinement_description
;
1. Fixed Uiso
 At 1.2 times of:
  All C(H) groups, All C(H,H) groups
 At 1.5 times of:
  All C(H,H,H) groups
2. Uiso/Uaniso restraints and constraints
O00C \\sim C00I \\sim O00J \\sim C1 \\sim C2 \\sim O00D \\sim C00J \\sim C2A
\\sim C1A \\sim O00K: within 2A with sigma of 0.01 and sigma for terminal atoms
of 0.02 within 2A
3. Rigid body (RIGU) restrains
 O00C, C2, C1, C00I, O00J, C00G
 with sigma for 1-2 distances of 0.001 and sigma for 1-3 distances of 0.001
 O00D, O00K, C1A, C00J, C2A, C00G
 with sigma for 1-2 distances of 0.001 and sigma for 1-3 distances of 0.001
4. Others
 Sof(O00D)=Sof(C00J)=Sof(H00M)=Sof(H00N)=Sof(C2A)=Sof(H2AA)=Sof(H2AB)=
 Sof(H2AC)=Sof(C1A)=Sof(O00K)=1-FVAR(1)
 Sof(O00C)=Sof(C00I)=Sof(H00K)=Sof(H00L)=Sof(O00J)=Sof(C1)=Sof(C2)=Sof(H2A)=
 Sof(H2B)=Sof(H2C)=FVAR(1)
5.a Ternary CH refined with riding coordinates:
 C007(H007)
5.b Secondary CH2 refined with riding coordinates:
 C006(H00B,H00A), C009(H00C,H00D), C00I(H00K,H00L), C00J(H00M,H00N)
5.c Aromatic/amide H refined with riding coordinates:
 C008(H008), C00B(H00E), C00D(H00F), C00E(H00G), C00F(H00H), C00H(H00J)
5.d Idealised Me refined as rotating group:
 C2(H2A,H2B,H2C), C2A(H2AA,H2AB,H2AC)
;
_olex2_submission_special_instructions 'No special instructions were received'

loop_
_space_group_symop_operation_xyz
'x, y, z'
'-x, y+1/2, -z+1/2'
'-x, -y, -z'
'x, -y-1/2, z-1/2'

loop_
_atom_site_label
_atom_site_type_symbol
_atom_site_fract_x
_atom_site_fract_y
_atom_site_fract_z
_atom_site_U_iso_or_equiv
_atom_site_adp_type
_atom_site_occupancy
_atom_site_site_symmetry_order
_atom_site_calc_flag
_atom_site_refinement_flags_posn
_atom_site_refinement_flags_adp
_atom_site_refinement_flags_occupancy
_atom_site_disorder_assembly
_atom_site_disorder_group
S001 S 0.93587(3) 0.68770(6) 0.54522(6) 0.0443(2) Uani 1 1 d . . . . .
S002 S 0.95687(4) 0.51576(8) 0.80990(7) 0.0539(2) Uani 1 1 d . . . . .
N003 N 0.89020(10) 0.43331(19) 0.5592(2) 0.0404(4) Uani 1 1 d . . . . .
C004 C 0.92438(11) 0.5309(2) 0.6400(2) 0.0370(5) Uani 1 1 d . . . . .
C005 C 0.81157(13) 0.2287(2) 0.6046(3) 0.0451(6) Uani 1 1 d . . . . .
C006 C 0.87356(14) 0.4679(2) 0.4090(2) 0.0450(6) Uani 1 1 d . . . . .
H00B H 0.825713 0.436274 0.378921 0.054 Uiso 1 1 calc R U . . .
H00A H 0.906600 0.419868 0.350632 0.054 Uiso 1 1 calc R U . . .
C007 C 0.87916(13) 0.6277(2) 0.3893(2) 0.0438(6) Uani 1 1 d . . . . .
H007 H 0.903760 0.646598 0.302709 0.053 Uiso 1 1 calc R U . . .
C008 C 0.81080(16) 0.7088(3) 0.3806(3) 0.0609(7) Uani 1 1 d . . . . .
H008 H 0.812629 0.802600 0.350052 0.073 Uiso 1 1 calc R U . . .
C009 C 0.88654(14) 0.2836(3) 0.6008(3) 0.0541(7) Uani 1 1 d . . . . .
H00C H 0.911124 0.271731 0.694807 0.065 Uiso 1 1 calc R U . . .
H00D H 0.911322 0.226820 0.533819 0.065 Uiso 1 1 calc R U . . .
C00A C 0.74974(17) 0.6618(3) 0.4112(3) 0.0636(8) Uani 1 1 d . . . . .
C00B C 0.79491(18) 0.0969(3) 0.5488(3) 0.0670(8) Uani 1 1 d . . . . .
H00E H 0.829147 0.045111 0.504563 0.080 Uiso 1 1 calc R U . . .
O00C O 0.6060(8) 0.7314(18) 0.596(2) 0.101(2) Uani 0.491(12) 1 d . U P A 1
C00D C 0.76148(18) 0.3022(3) 0.6710(4) 0.0760(9) Uani 1 1 d . . . . .
H00F H 0.772644 0.390740 0.710562 0.091 Uiso 1 1 calc R U . . .
C00E C 0.6941(2) 0.2466(5) 0.6804(6) 0.1092(15) Uani 1 1 d . . . . .
H00G H 0.660096 0.297502 0.726166 0.131 Uiso 1 1 calc R U . . .
C00F C 0.6777(2) 0.1166(5) 0.6221(6) 0.1052(15) Uani 1 1 d . . . . .
H00H H 0.632039 0.079742 0.626307 0.126 Uiso 1 1 calc R U . . .
C00G C 0.6873(2) 0.6175(4) 0.4420(5) 0.0872(10) Uani 1 1 d . . . . .
C00H C 0.7280(2) 0.0413(4) 0.5579(4) 0.0924(12) Uani 1 1 d . . . . .
H00J H 0.717091 -0.048135 0.520186 0.111 Uiso 1 1 calc R U . . .
C00I C 0.6674(10) 0.6428(19) 0.596(2) 0.097(3) Uani 0.491(12) 1 d . U P A 1
H00K H 0.657850 0.552458 0.640144 0.116 Uiso 0.491(12) 1 calc R U P A 1
H00L H 0.706989 0.687419 0.650578 0.116 Uiso 0.491(12) 1 calc R U P A 1
O00J O 0.4878(7) 0.8249(16) 0.609(2) 0.199(4) Uani 0.491(12) 1 d . U P A 1
C1 C 0.5437(9) 0.6884(18) 0.608(2) 0.120(2) Uani 0.491(12) 1 d . U P A 1
C2 C 0.5346(6) 0.5502(13) 0.616(2) 0.134(4) Uani 0.491(12) 1 d . U P A 1
H2A H 0.548048 0.506354 0.529688 0.202 Uiso 0.491(12) 1 calc R U P A 1
H2B H 0.485419 0.530015 0.628402 0.202 Uiso 0.491(12) 1 calc R U P A 1
H2C H 0.563662 0.513355 0.696273 0.202 Uiso 0.491(12) 1 calc R U P A 1
O00D O 0.5951(8) 0.7043(16) 0.568(2) 0.112(2) Uani 0.509(12) 1 d . U P A 2
C00J C 0.6569(10) 0.6075(19) 0.576(2) 0.104(3) Uani 0.509(12) 1 d . U P A 2
H00M H 0.691341 0.635459 0.652903 0.125 Uiso 0.509(12) 1 calc R U P A 2
H00N H 0.641863 0.510836 0.592815 0.125 Uiso 0.509(12) 1 calc R U P A 2
C2A C 0.5536(6) 0.5872(13) 0.7366(17) 0.125(4) Uani 0.509(12) 1 d . U P A 2
H2AA H 0.548463 0.491870 0.700996 0.188 Uiso 0.509(12) 1 calc R U P A 2
H2AB H 0.518981 0.604504 0.804730 0.188 Uiso 0.509(12) 1 calc R U P A 2
H2AC H 0.600624 0.599602 0.782040 0.188 Uiso 0.509(12) 1 calc R U P A 2
C1A C 0.5455(9) 0.661(2) 0.648(2) 0.124(2) Uani 0.509(12) 1 d . U P A 2
O00K O 0.4826(6) 0.7479(15) 0.6291(18) 0.184(4) Uani 0.509(12) 1 d . U P A 2
H00I H 0.644(2) 0.565(5) 0.404(5) 0.135(16) Uiso 1 1 d . . . . .

loop_
_atom_site_aniso_label
_atom_site_aniso_U_11
_atom_site_aniso_U_22
_atom_site_aniso_U_33
_atom_site_aniso_U_23
_atom_site_aniso_U_13
_atom_site_aniso_U_12
S001 0.0513(4) 0.0361(3) 0.0455(3) 0.0008(2) 0.0041(3) -0.0083(3)
S002 0.0615(5) 0.0605(4) 0.0391(4) 0.0026(3) 0.0006(3) 0.0027(3)
N003 0.0443(11) 0.0318(9) 0.0450(10) 0.0025(8) 0.0020(8) -0.0010(8)
C004 0.0362(12) 0.0365(11) 0.0395(11) -0.0010(9) 0.0104(9) 0.0019(9)
C005 0.0557(15) 0.0353(12) 0.0446(12) 0.0073(10) 0.0058(11) -0.0015(11)
C006 0.0509(15) 0.0428(13) 0.0411(12) -0.0061(10) 0.0024(10) 0.0001(11)
C007 0.0513(14) 0.0434(13) 0.0369(11) 0.0026(10) 0.0050(10) -0.0015(11)
C008 0.0606(19) 0.0484(15) 0.0726(18) 0.0116(13) -0.0030(14) 0.0040(13)
C009 0.0552(16) 0.0336(12) 0.0734(17) 0.0074(12) 0.0034(13) 0.0015(11)
C00A 0.0571(19) 0.0550(17) 0.0770(19) -0.0016(14) -0.0068(15) 0.0111(14)
C00B 0.082(2) 0.0493(16) 0.0717(19) -0.0101(14) 0.0175(15) -0.0163(15)
O00C 0.071(3) 0.083(4) 0.152(5) 0.010(3) 0.037(3) 0.006(2)
C00D 0.074(2) 0.0493(17) 0.108(3) 0.0004(16) 0.0284(19) 0.0008(15)
C00E 0.075(3) 0.081(3) 0.180(5) 0.030(3) 0.060(3) 0.009(2)
C00F 0.061(2) 0.090(3) 0.165(4) 0.051(3) 0.008(2) -0.022(2)
C00G 0.061(2) 0.074(2) 0.127(3) -0.006(2) 0.0077(19) 0.0027(18)
C00H 0.099(3) 0.068(2) 0.109(3) 0.002(2) 0.000(2) -0.036(2)
C00I 0.074(4) 0.084(6) 0.135(4) 0.014(4) 0.029(4) 0.012(4)
O00J 0.130(5) 0.165(7) 0.308(10) 0.035(8) 0.053(6) 0.064(6)
C1 0.073(3) 0.105(4) 0.186(6) 0.025(4) 0.044(4) 0.003(3)
C2 0.079(5) 0.105(4) 0.221(10) -0.005(6) 0.022(7) -0.021(4)
O00D 0.082(4) 0.090(5) 0.170(6) 0.029(4) 0.044(4) 0.020(3)
C00J 0.078(5) 0.087(6) 0.152(5) 0.022(5) 0.033(4) 0.018(4)
C2A 0.092(5) 0.113(7) 0.179(7) 0.028(5) 0.062(5) 0.009(5)
C1A 0.085(3) 0.106(5) 0.187(6) 0.028(4) 0.052(4) 0.010(3)
O00K 0.126(5) 0.157(8) 0.278(8) 0.038(7) 0.068(5) 0.060(5)

loop_
_atom_type_symbol
_atom_type_description
_atom_type_scat_dispersion_real
_atom_type_scat_dispersion_imag
_atom_type_scat_source
C C 0.0033 0.0016 'International Tables Vol C Tables 4.2.6.8 and 6.1.1.4'
H H 0.0000 0.0000 'International Tables Vol C Tables 4.2.6.8 and 6.1.1.4'
N N 0.0061 0.0033 'International Tables Vol C Tables 4.2.6.8 and 6.1.1.4'
O O 0.0106 0.0060 'International Tables Vol C Tables 4.2.6.8 and 6.1.1.4'
S S 0.1246 0.1234 'International Tables Vol C Tables 4.2.6.8 and 6.1.1.4'

loop_
_geom_angle_atom_site_label_1
_geom_angle_atom_site_label_2
_geom_angle_atom_site_label_3
_geom_angle
_geom_angle_site_symmetry_1
_geom_angle_site_symmetry_3
_geom_angle_publ_flag
C004 S001 C007 93.32(11) . . ?
C004 N003 C006 117.18(18) . . ?
C004 N003 C009 123.1(2) . . ?
C006 N003 C009 117.47(19) . . ?
S002 C004 S001 120.51(13) . . ?
N003 C004 S001 111.69(17) . . ?
N003 C004 S002 127.78(17) . . ?
C00B C005 C009 119.2(2) . . ?
C00D C005 C009 121.4(2) . . ?
C00D C005 C00B 119.2(3) . . ?
N003 C006 H00B 109.9 . . ?
N003 C006 H00A 109.9 . . ?
N003 C006 C007 109.06(18) . . ?
H00B C006 H00A 108.3 . . ?
C007 C006 H00B 109.9 . . ?
C007 C006 H00A 109.9 . . ?
S001 C007 H007 108.7 . . ?
C006 C007 S001 104.47(15) . . ?
C006 C007 H007 108.7 . . ?
C008 C007 S001 109.53(17) . . ?
C008 C007 C006 116.4(2) . . ?
C008 C007 H007 108.7 . . ?
C007 C008 H008 116.8 . . ?
C00A C008 C007 126.4(3) . . ?
C00A C008 H008 116.8 . . ?
N003 C009 C005 113.5(2) . . ?
N003 C009 H00C 108.9 . . ?
N003 C009 H00D 108.9 . . ?
C005 C009 H00C 108.9 . . ?
C005 C009 H00D 108.9 . . ?
H00C C009 H00D 107.7 . . ?
C008 C00A C00G 178.5(3) . . ?
C005 C00B H00E 119.8 . . ?
C00H C00B C005 120.4(3) . . ?
C00H C00B H00E 119.8 . . ?
C1 O00C C00I 125.2(13) . . ?
C005 C00D H00F 119.7 . . ?
C005 C00D C00E 120.6(3) . . ?
C00E C00D H00F 119.7 . . ?
C00D C00E H00G 120.1 . . ?
C00F C00E C00D 119.7(4) . . ?
C00F C00E H00G 120.1 . . ?
C00E C00F H00H 120.0 . . ?
C00H C00F C00E 120.0(3) . . ?
C00H C00F H00H 120.0 . . ?
C00A C00G C00I 116.6(8) . . ?
C00A C00G C00J 130.4(9) . . ?
C00A C00G H00I 144(3) . . ?
C00I C00G H00I 99(3) . . ?
C00J C00G H00I 85(3) . . ?
C00B C00H H00J 120.0 . . ?
C00F C00H C00B 120.1(3) . . ?
C00F C00H H00J 120.0 . . ?
O00C C00I C00G 110.6(13) . . ?
O00C C00I H00K 109.5 . . ?
O00C C00I H00L 109.5 . . ?
C00G C00I H00K 109.5 . . ?
C00G C00I H00L 109.5 . . ?
H00K C00I H00L 108.1 . . ?
O00C C1 O00J 110.4(12) . . ?
O00C C1 C2 116.8(14) . . ?
C2 C1 O00J 132.8(13) . . ?
C1 C2 H2A 109.5 . . ?
C1 C2 H2B 109.5 . . ?
C1 C2 H2C 109.5 . . ?
H2A C2 H2B 109.5 . . ?
H2A C2 H2C 109.5 . . ?
H2B C2 H2C 109.5 . . ?
C1A O00D C00J 112.1(14) . . ?
C00G C00J O00D 106.6(13) . . ?
C00G C00J H00M 110.4 . . ?
C00G C00J H00N 110.4 . . ?
O00D C00J H00M 110.4 . . ?
O00D C00J H00N 110.4 . . ?
H00M C00J H00N 108.6 . . ?
H2AA C2A H2AB 109.5 . . ?
H2AA C2A H2AC 109.5 . . ?
H2AB C2A H2AC 109.5 . . ?
C1A C2A H2AA 109.5 . . ?
C1A C2A H2AB 109.5 . . ?
C1A C2A H2AC 109.5 . . ?
O00D C1A O00K 111.7(14) . . ?
C2A C1A O00D 124.9(18) . . ?
C2A C1A O00K 122.0(14) . . ?

loop_
_geom_bond_atom_site_label_1
_geom_bond_atom_site_label_2
_geom_bond_distance
_geom_bond_site_symmetry_2
_geom_bond_publ_flag
S001 C004 1.744(2) . ?
S001 C007 1.832(2) . ?
S002 C004 1.668(2) . ?
N003 C004 1.326(3) . ?
N003 C006 1.456(3) . ?
N003 C009 1.466(3) . ?
C005 C009 1.506(4) . ?
C005 C00B 1.374(4) . ?
C005 C00D 1.357(4) . ?
C006 H00B 0.9700 . ?
C006 H00A 0.9700 . ?
C006 C007 1.521(3) . ?
C007 H007 0.9800 . ?
C007 C008 1.493(4) . ?
C008 H008 0.9300 . ?
C008 C00A 1.284(4) . ?
C009 H00C 0.9700 . ?
C009 H00D 0.9700 . ?
C00A C00G 1.300(5) . ?
C00B H00E 0.9300 . ?
C00B C00H 1.372(5) . ?
O00C C00I 1.426(19) . ?
O00C C1 1.25(2) . ?
C00D H00F 0.9300 . ?
C00D C00E 1.380(5) . ?
C00E H00G 0.9300 . ?
C00E C00F 1.366(6) . ?
C00F H00H 0.9300 . ?
C00F C00H 1.359(6) . ?
C00G C00I 1.53(2) . ?
C00G C00J 1.42(2) . ?
C00G H00I 1.00(5) . ?
C00H H00J 0.9300 . ?
C00I H00K 0.9700 . ?
C00I H00L 0.9700 . ?
O00J C1 1.661(18) . ?
C1 C2 1.32(2) . ?
C2 H2A 0.9600 . ?
C2 H2B 0.9600 . ?
C2 H2C 0.9600 . ?
O00D C00J 1.476(18) . ?
O00D C1A 1.30(2) . ?
C00J H00M 0.9700 . ?
C00J H00N 0.9700 . ?
C2A H2AA 0.9600 . ?
C2A H2AB 0.9600 . ?
C2A H2AC 0.9600 . ?
C2A C1A 1.083(15) . ?
C1A O00K 1.438(17) . ?

loop_
_geom_torsion_atom_site_label_1
_geom_torsion_atom_site_label_2
_geom_torsion_atom_site_label_3
_geom_torsion_atom_site_label_4
_geom_torsion
_geom_torsion_site_symmetry_1
_geom_torsion_site_symmetry_2
_geom_torsion_site_symmetry_3
_geom_torsion_site_symmetry_4
_geom_torsion_publ_flag
S001 C007 C008 C00A -105.9(3) . . . . ?
N003 C006 C007 S001 21.1(2) . . . . ?
N003 C006 C007 C008 -99.8(2) . . . . ?
C004 S001 C007 C006 -16.69(17) . . . . ?
C004 S001 C007 C008 108.70(18) . . . . ?
C004 N003 C006 C007 -17.7(3) . . . . ?
C004 N003 C009 C005 123.3(2) . . . . ?
C005 C00B C00H C00F 0.2(6) . . . . ?
C005 C00D C00E C00F -0.1(6) . . . . ?
C006 N003 C004 S001 4.4(3) . . . . ?
C006 N003 C004 S002 -173.79(16) . . . . ?
C006 N003 C009 C005 -74.4(3) . . . . ?
C006 C007 C008 C00A 12.3(4) . . . . ?
C007 S001 C004 S002 -173.65(14) . . . . ?
C007 S001 C004 N003 8.04(18) . . . . ?
C009 N003 C004 S001 166.68(18) . . . . ?
C009 N003 C004 S002 -11.5(3) . . . . ?
C009 N003 C006 C007 179.0(2) . . . . ?
C009 C005 C00B C00H 176.4(3) . . . . ?
C009 C005 C00D C00E -176.4(3) . . . . ?
C00A C00G C00I O00C 118.8(9) . . . . ?
C00A C00G C00J O00D 116.8(10) . . . . ?
C00B C005 C009 N003 137.2(3) . . . . ?
C00B C005 C00D C00E -1.1(5) . . . . ?
C00D C005 C009 N003 -47.6(4) . . . . ?
C00D C005 C00B C00H 1.1(5) . . . . ?
C00D C00E C00F C00H 1.4(7) . . . . ?
C00E C00F C00H C00B -1.4(6) . . . . ?
C00I O00C C1 O00J 178.3(14) . . . . ?
C00I O00C C1 C2 -2(3) . . . . ?
C1 O00C C00I C00G 99(2) . . . . ?
C00J O00D C1A C2A 20(3) . . . . ?
C00J O00D C1A O00K -174.0(15) . . . . ?
C1A O00D C00J C00G 151(2) . . . . ?
